data_2205568
loop_
_publ_author_name
'Mizuguchi, Jin '

_publ_section_title
;Dibenzimidazo[2,1-<i>a</i>:1',2'-<i>b</i>']anthra[2,1,9-<i>def</i>:6,5,10-<i>d</i>'<i>e</i>'<i>f</i>']diisoquinoline-6,11-dione:
 <i>cis</i> form (II)
;
_journal_issue 4
_journal_name_full 'Acta Crystallographica Section E'
_journal_page_first o1066
_journal_page_last o1067
_journal_paper_doi 10.1107/S1600536805008068
_journal_volume 61
_journal_year 2005
_chemical_formula_iupac 'C36 H16 N4 O2'
_chemical_formula_moiety 'C36 H16 N4 O2'
_chemical_formula_sum 'C36 H16 N4 O2'
_chemical_formula_weight 536.55
_chemical_name_systematic
;
Dibenzimidazo[2,1-a:2',1'-a']anthra[2,1,9-def:6,5,10-d'e'f']diisoquinoline-
10,21-dione
;
_space_group_IT_number 14
_symmetry_cell_setting monoclinic
_symmetry_space_group_name_Hall '-P 2ybc'
_symmetry_space_group_name_H-M 'P 1 21/c 1'
_cell_angle_alpha 90
_cell_angle_beta 99.210(10)
_cell_angle_gamma 90
_cell_formula_units_Z 2
_cell_length_a 4.7501(6)
_cell_length_b 28.079(3)
_cell_length_c 8.7280(10)
_cell_measurement_reflns_used 8833
_cell_measurement_temperature 93.2
_cell_measurement_theta_max 71.6
_cell_measurement_theta_min 3.2
_cell_volume 1149.1(2)
_computing_cell_refinement PROCESS-AUTO
_computing_data_collection 'PROCESS-AUTO (Rigaku, 1998)'
_computing_data_reduction 'TEXSAN (Molecular Structure Corporation, 2001)'
_computing_molecular_graphics 'ORTEPIII (Burnett & Johnson, 1996)'
_computing_publication_material TEXSAN
_computing_structure_refinement TEXSAN
_computing_structure_solution 'SHELXS-97 (Sheldrick, 1997)'
_diffrn_detector_area_resol_mean 10.00
_diffrn_measured_fraction_theta_full 0.9349
_diffrn_measured_fraction_theta_max 0.9349
_diffrn_measurement_device_type 'Rigaku R-AXIS RAPID Imaging Plate'
_diffrn_measurement_method '48 frames, \d \w = 15\%'
_diffrn_radiation_type 'Cu K\a'
_diffrn_radiation_wavelength 1.5418
_diffrn_reflns_av_R_equivalents 0.08
_diffrn_reflns_limit_h_max 4
_diffrn_reflns_limit_h_min -4
_diffrn_reflns_limit_k_max 33
_diffrn_reflns_limit_k_min -33
_diffrn_reflns_limit_l_max 10
_diffrn_reflns_limit_l_min -10
_diffrn_reflns_number 12407
_diffrn_reflns_theta_full 68.20
_diffrn_reflns_theta_max 68.20
_exptl_absorpt_coefficient_mu 0.792
_exptl_absorpt_correction_T_max 0.984
_exptl_absorpt_correction_T_min 0.727
_exptl_absorpt_correction_type multi-scan
_exptl_absorpt_process_details '(ABSCOR; Higashi, 1995)'
_exptl_crystal_colour black
_exptl_crystal_density_diffrn 1.551
_exptl_crystal_density_method 'not measured'
_exptl_crystal_description needle
_exptl_crystal_F_000 552.00
_exptl_crystal_size_max 0.500
_exptl_crystal_size_mid 0.050
_exptl_crystal_size_min 0.020
_refine_diff_density_max 0.30
_refine_diff_density_min -0.25
_refine_ls_extinction_method none
_refine_ls_goodness_of_fit_ref 1.144
_refine_ls_hydrogen_treatment noref
_refine_ls_number_parameters 188
_refine_ls_number_reflns 1963
_refine_ls_R_factor_gt 0.0825
_refine_ls_shift/su_max 0.0090
_refine_ls_structure_factor_coef Fsqd
_refine_ls_weighting_details 'w = 1/[\s^2^(Fo^2^) + {0.05[Max(Fo^2^,0) + 2Fc^2^]/3}^2^]'
_refine_ls_weighting_scheme calc
_refine_ls_wR_factor_ref 0.1955
_reflns_number_gt 791
_reflns_number_total 1969
_reflns_threshold_expression F^2^>2\s(F^2^)
_cod_data_source_file ob6492.cif
_cod_data_source_block II
_cod_original_sg_symbol_H-M 'P 21/c'
_cod_database_code 2205568
_cod_database_fobs_code 2205568

loop_
_symmetry_equiv_pos_as_xyz
x,y,z
-x,1/2+y,1/2-z
-x,-y,-z
x,1/2-y,1/2+z

loop_
_atom_site_label
_atom_site_fract_x
_atom_site_fract_y
_atom_site_fract_z
_atom_site_U_iso_or_equiv
_atom_site_adp_type
_atom_site_calc_flag
_atom_site_refinement_flags
_atom_site_occupancy
_atom_site_type_symbol
O1 -0.2270(10) 0.6828(2) 1.0028(7) 0.044(2) Uiso d P 0.50 O
O2 -0.530(2) 0.5723(3) 0.5387(9) 0.055(3) Uani d P 0.50 O
N1 -0.3786(9) 0.6299(2) 0.7684(7) 0.072(2) Uani d . 1.00 N
N2 -0.536(3) 0.5931(3) 0.5770(10) 0.046(3) Uiso d P 0.50 N
N3 -0.283(2) 0.6782(3) 0.9330(10) 0.047(2) Uiso d P 0.50 N
C1 -0.698(2) 0.6327(3) 0.5746(9) 0.032(2) Uiso d P 0.50 C
C2 -0.930(2) 0.6506(3) 0.4680(10) 0.042(2) Uiso d P 0.50 C
C3 -1.037(2) 0.6902(4) 0.4920(10) 0.055(3) Uiso d P 0.50 C
C4 -0.941(2) 0.7181(4) 0.6280(10) 0.036(3) Uiso d P 0.50 C
C5 -0.716(2) 0.7018(3) 0.7310(10) 0.039(2) Uiso d P 0.50 C
C6 -0.5947(9) 0.6593(2) 0.7009(6) 0.046(2) Uani d . 1.00 C
C7 -0.1990(10) 0.6428(2) 0.9021(8) 0.073(2) Uani d . 1.00 C
C8 0.0314(10) 0.6095(2) 0.9615(6) 0.048(2) Uani d . 1.00 C
C9 0.2159(10) 0.6192(2) 1.0904(6) 0.051(2) Uani d . 1.00 C
C10 0.4313(9) 0.5880(2) 1.1498(5) 0.046(2) Uani d . 1.00 C
C11 0.4689(9) 0.5451(2) 1.0776(5) 0.0410(10) Uani d . 1.00 C
C12 0.2802(9) 0.5328(2) 0.9408(5) 0.0390(10) Uani d . 1.00 C
C13 0.0573(9) 0.5656(2) 0.8811(5) 0.045(2) Uani d . 1.00 C
C14 0.6951(9) 0.5111(2) 1.1404(5) 0.0410(10) Uani d . 1.00 C
C15 0.8896(9) 0.5209(2) 1.2709(5) 0.049(2) Uani d . 1.00 C
C16 1.1082(9) 0.4887(2) 1.3278(5) 0.053(2) Uani d . 1.00 C
C17 1.1336(9) 0.4455(2) 1.2539(6) 0.050(2) Uani d . 1.00 C
C18 -0.3559(10) 0.5884(2) 0.6834(7) 0.068(2) Uani d . 1.00 C
C19 -0.801(3) 0.6624(4) 0.5770(10) 0.081(4) Uiso d P 0.50 C
C20 -0.988(3) 0.7054(5) 0.566(2) 0.062(4) Uiso d P 0.50 C
C21 -0.886(3) 0.7350(5) 0.695(2) 0.090(5) Uiso d P 0.50 C
C22 -0.679(3) 0.7286(5) 0.803(2) 0.106(5) Uiso d P 0.50 C
C23 -0.518(3) 0.6906(4) 0.8160(10) 0.075(3) Uiso d P 0.50 C
H1 0.1984 0.6485 1.1428 0.0614 Uiso calc . 1.00 H
H2 0.5562 0.5961 1.2423 0.0552 Uiso calc . 1.00 H
H3 0.8761 0.5502 1.3239 0.0592 Uiso calc . 1.00 H
H4 1.2400 0.4966 1.4180 0.0637 Uiso calc . 1.00 H
H5 -0.9995 0.6288 0.3728 0.0447 Uiso calc . 0.50 H
H6 -1.2123 0.7046 0.4144 0.0599 Uiso calc . 0.50 H
H7 -1.0279 0.7483 0.6473 0.0386 Uiso calc . 0.50 H
H8 -0.6472 0.7225 0.8226 0.0483 Uiso calc . 0.50 H
H9 -0.8528 0.6373 0.4869 0.1029 Uiso calc . 0.50 H
H10 -1.1488 0.7099 0.4764 0.0720 Uiso calc . 0.50 H
H11 -1.0329 0.7675 0.6877 0.0969 Uiso calc . 0.50 H
H12 -0.6422 0.7520 0.8999 0.0831 Uiso calc . 0.50 H

loop_
_atom_site_aniso_label
_atom_site_aniso_U_11
_atom_site_aniso_U_22
_atom_site_aniso_U_33
_atom_site_aniso_U_12
_atom_site_aniso_U_13
_atom_site_aniso_U_23
O2 0.027(4) 0.073(6) 0.064(5) 0.000(4) 0.003(4) 0.018(5)
N1 0.031(3) 0.076(4) 0.114(5) 0.013(3) 0.025(3) 0.052(3)
C6 0.028(3) 0.047(3) 0.065(3) -0.003(2) 0.012(2) 0.021(3)
C7 0.032(4) 0.071(4) 0.122(6) 0.007(3) 0.029(3) 0.054(4)
C8 0.036(3) 0.046(3) 0.066(4) 0.003(2) 0.018(3) 0.017(3)
C9 0.033(3) 0.049(3) 0.073(4) 0.002(2) 0.014(3) 0.011(3)
C10 0.037(3) 0.048(3) 0.056(3) -0.009(2) 0.015(2) -0.001(2)
C11 0.031(3) 0.047(3) 0.045(3) -0.009(2) 0.011(2) 0.006(2)
C12 0.029(3) 0.043(3) 0.048(3) 0.001(2) 0.013(2) 0.015(2)
C13 0.031(3) 0.057(3) 0.048(3) -0.001(2) 0.013(2) 0.018(3)
C14 0.030(3) 0.045(3) 0.049(3) -0.005(2) 0.007(2) 0.015(2)
C15 0.037(3) 0.058(3) 0.054(3) -0.004(2) 0.011(2) 0.012(3)
C16 0.034(3) 0.080(4) 0.046(3) -0.005(3) 0.006(2) 0.021(3)
C17 0.038(3) 0.059(4) 0.058(3) -0.004(3) 0.018(3) 0.018(3)
C18 0.021(3) 0.100(5) 0.083(5) 0.009(3) 0.011(3) 0.058(4)

loop_
_atom_type_symbol
_atom_type_description
_atom_type_scat_dispersion_real
_atom_type_scat_dispersion_imag
_atom_type_scat_source
C C 0.018 0.009
;International Tables for Crystallography
(1992, Vol. C, Tables 4.2.6.8 and 6.1.1.1)
;
H H 0.000 0.000
;International Tables for Crystallography
(1992, Vol. C, Table 6.1.1.2)
;
O O 0.049 0.032
;International Tables for Crystallography
(1992, Vol. C, Tables 4.2.6.8 and 6.1.1.1)
;
N N 0.031 0.018
;International Tables for Crystallography
(1992, Vol. C, Tables 4.2.6.8 and 6.1.1.1)
;

loop_
_geom_angle_atom_site_label_1
_geom_angle_atom_site_label_2
_geom_angle_atom_site_label_3
_geom_angle_site_symmetry_1
_geom_angle_site_symmetry_3
_geom_angle
_geom_angle_publ_flag
C6 N1 C7 . . 121.5(6) no
C6 N1 C18 . . 113.0(5) no
C7 N1 C18 . . 125.5(5) no
C1 N2 C18 . . 116.7(9) no
N2 C1 C2 . . 133.2(9) no
N2 C1 C6 . . 108.0(8) no
C2 C1 C6 . . 118.7(8) no
C1 C2 C3 . . 119.9(9) no
C1 C2 H5 . . 115.5 no
C3 C2 H5 . . 124.7 no
C2 C3 C4 . . 122.8(9) no
C2 C3 H6 . . 121.6 no
C4 C3 H6 . . 115.6 no
C3 C4 C5 . . 118.3(10) no
C3 C4 H7 . . 122.2 no
C5 C4 H7 . . 119.6 no
C4 C5 C6 . . 118.5(9) no
C4 C5 H8 . . 117.0 no
C6 C5 H8 . . 124.4 no
N1 C6 C1 . . 99.6(6) no
N1 C6 C5 . . 138.6(7) no
C1 C6 C5 . . 121.8(6) no
O1 C7 N1 . . 128.1(6) no
O1 C7 C8 . . 114.5(6) no
N1 C7 C8 . . 117.0(6) no
C7 C8 C9 . . 121.0(5) no
C7 C8 C13 . . 119.5(5) no
C9 C8 C13 . . 119.5(4) no
C8 C9 H1 . . 119.1 no
C10 C9 H1 . . 119.0 no
C9 C10 C11 . . 121.5(5) no
C9 C10 H2 . . 119.2 no
C11 C10 H2 . . 119.2 no
C10 C11 C12 . . 119.1(4) no
C10 C11 C14 . . 122.2(4) no
C12 C11 C14 . . 118.7(4) no
C11 C12 C13 . . 118.6(4) no
C11 C12 C14 . 3_667 122.4(4) no
C13 C12 C14 . 3_667 119.0(4) no
C8 C13 C12 . . 119.3(4) no
C8 C13 C17 . 3_667 120.5(5) no
C12 C13 C17 . 3_667 120.2(5) no
C11 C14 C12 . 3_667 118.9(4) no
C11 C14 C15 . . 122.1(4) no
C12 C14 C15 3_667 . 119.0(4) no
C14 C15 C16 . . 121.6(5) no
C14 C15 H3 . . 119.2 no
C16 C15 H3 . . 119.2 no
C15 C16 C17 . . 120.8(4) no
C15 C16 H4 . . 119.6 no
C17 C16 H4 . . 119.6 no
C13 C17 C16 3_667 . 119.5(5) no
C13 C17 C18 3_667 3_667 120.1(5) no
C16 C17 C18 . 3_667 120.4(5) no
O2 C18 N1 . . 129.3(6) no
O2 C18 C17 . 3_667 113.4(6) no
N1 C18 N2 . . 102.7(7) no
N1 C18 C17 . 3_667 117.2(5) no
N2 C18 C17 . 3_667 140.1(9) no
C6 C19 H9 . . 127.6 no
C20 C19 H9 . . 115.5 no
C19 C20 C21 . . 107.0(10) no
C19 C20 H10 . . 121.1 no
C21 C20 H10 . . 131.3 no
C20 C21 C22 . . 129.0(10) no
C20 C21 H11 . . 107.2 no
C22 C21 H11 . . 123.5 no
C21 C22 C23 . . 124.0(10) no
C21 C22 H12 . . 121.1 no
C23 C22 H12 . . 114.3 no
N3 C23 C22 . . 129.0(10) no
N3 C23 H12 . . 101.1 no

loop_
_geom_bond_atom_site_label_1
_geom_bond_atom_site_label_2
_geom_bond_site_symmetry_2
_geom_bond_distance
_geom_bond_publ_flag
O1 C7 . 1.444(9) no
O2 C18 . 1.467(10) no
N1 C6 . 1.374(6) yes
N1 C7 . 1.378(6) yes
N1 C18 . 1.395(7) no
N2 C1 . 1.350(10) yes
N2 C18 . 1.160(10) yes
N3 C7 . 1.119(9) yes
N3 C23 . 1.430(10) yes
C1 C2 . 1.410(10) no
C1 C6 . 1.355(9) yes
C2 C3 . 1.250(10) no
C2 H5 . 1.044 no
C3 C4 . 1.430(10) no
C3 H6 . 1.069 no
C4 C5 . 1.360(10) no
C4 H7 . 0.969 no
C5 C6 . 1.370(10) no
C5 H8 . 1.000 no
C6 C23 . 1.340(10) yes
C7 C8 . 1.472(6) no
C8 C9 . 1.340(6) no
C8 C13 . 1.432(6) no
C9 C10 . 1.385(6) no
C9 H1 . 0.950 no
C10 C11 . 1.382(5) no
C10 H2 . 0.950 no
C11 C12 . 1.416(5) no
C11 C14 . 1.476(5) no
C12 C13 . 1.437(5) no
C12 C14 3_667 1.436(5) no
C13 C17 3_667 1.402(6) no
C14 C15 . 1.375(5) no
C15 C16 . 1.407(5) no
C15 H3 . 0.950 no
C16 C17 . 1.388(6) no
C16 H4 . 0.950 no
C17 C18 3_667 1.461(6) no
C19 C20 . 1.49(2) no
C19 H9 . 1.052 no
C20 C21 . 1.42(2) no
C20 H10 . 1.010 no
C21 C22 . 1.26(2) no
C21 H11 . 1.143 no
C22 C23 . 1.31(2) no
C22 H12 . 1.064 no

loop_
_geom_contact_atom_site_label_1
_geom_contact_atom_site_label_2
_geom_contact_distance
_geom_contact_site_symmetry_2
_geom_contact_publ_flag
O1 C21 3.15(2) 4_665 no
O1 C4 3.210(10) 4_665 no
O1 C20 3.350(10) 4_665 no
O1 C9 3.379(8) 1_455 no
O1 C10 3.469(7) 1_455 no
O1 C22 3.600(10) 1_655 no
O2 C16 3.292(9) 1_354 no
O2 C10 3.398(9) 1_454 no
O2 C16 3.585(8) 3_567 no
N1 C20 3.480(10) 1_655 no
N1 C13 3.500(6) 1_455 no
N1 C8 3.541(6) 1_455 no
N1 C3 3.540(10) 1_655 no
N1 C19 3.550(10) 1_655 no
N1 C4 3.580(10) 1_655 no
N2 C2 3.560(10) 1_655 no
N2 C17 3.570(10) 3_567 no
N3 C9 3.367(9) 1_455 no
N3 C21 3.420(10) 1_655 no
N3 C5 3.510(10) 1_655 no
N3 C4 3.520(10) 1_655 no
N3 C22 3.550(10) 1_655 no
N3 C10 3.558(9) 1_455 no
C1 C17 3.514(8) 3_567 no
C2 C18 3.450(9) 1_455 no
C2 C9 3.585(10) 1_454 no
C3 C22 3.42(2) 4_564 no
C3 C21 3.50(2) 4_564 no
C3 C6 3.550(10) 1_455 no
C4 C23 3.50(2) 1_455 no
C4 C7 3.560(10) 1_455 no
C5 C7 3.368(9) 1_455 no
C6 C8 3.403(6) 1_455 no
C6 C20 3.530(10) 1_655 no
C7 C10 3.367(6) 1_455 no
C7 C9 3.509(6) 1_455 no
C8 C23 3.500(10) 1_655 no
C8 C11 3.506(6) 1_455 no
C8 C10 3.562(6) 1_455 no
C9 C23 3.510(10) 1_655 no
C10 C15 3.486(6) 1_455 no
C11 C16 3.379(5) 1_455 no
C11 C15 3.517(5) 1_455 no
C11 C13 3.552(6) 1_655 no
C12 C18 3.422(6) 1_655 no
C12 C12 3.525(8) 3_567 no
C12 C17 3.539(6) 3_767 no
C12 C14 3.561(5) 1_455 no
C13 C14 3.416(5) 1_455 no
C13 C18 3.563(6) 1_655 no
C14 C16 3.508(6) 1_455 no
C14 C17 3.512(6) 1_455 no
C15 C16 3.511(6) 3_768 no
C16 C16 3.388(9) 3_768 no
C18 C19 3.590(10) 1_655 no
C20 C22 3.46(2) 4_564 no
C21 C23 3.57(2) 1_455 no

loop_
_geom_torsion_atom_site_label_1
_geom_torsion_atom_site_label_2
_geom_torsion_atom_site_label_3
_geom_torsion_atom_site_label_4
_geom_torsion
_geom_torsion_publ_flag
C10 C11 C14 C15 -2.8(6) yes
C11 C14 C15 C16 -178.6(4) yes
